data_2207187
loop_
_publ_author_name
'Shu-Sheng Zhang'
'Yong-Hong Wen'
'Mao-Jie Li'
'Xue-Mei Li'

_publ_section_title
;
 <i>N</i>'-(2-Hydroxybenzylidene)-2-(quinolin-8-yloxy)acetohydrazide
 monohydrate
;
_journal_coeditor_code CI6671
_journal_issue 11
_journal_name_full 'Acta Crystallographica Section E'
_journal_page_first o3682
_journal_page_last o3683
_journal_paper_doi 10.1107/S1600536805032356
_journal_volume 61
_journal_year 2005
_chemical_formula_iupac 'C18 H15 N3 O3 , H2 O'
_chemical_formula_moiety 'C18 H15 N3 O3 , H2 O'
_chemical_formula_sum 'C18 H17 N3 O4'
_chemical_formula_weight 339.35
_chemical_name_systematic
;
N'-(2-Hydroxybenzylidene)-2-(quinolin-8-yloxy)acetohydrazide monohydrate
;
_space_group_IT_number 19
_symmetry_cell_setting orthorhombic
_symmetry_space_group_name_Hall 'P 2ac 2ab'
_symmetry_space_group_name_H-M 'P 21 21 21'
_atom_sites_solution_hydrogens geom
_atom_sites_solution_primary direct
_atom_sites_solution_secondary difmap
_audit_creation_method SHELXL97
_cell_angle_alpha 90.00
_cell_angle_beta 90.00
_cell_angle_gamma 90.00
_cell_formula_units_Z 4
_cell_length_a 4.6661(12)
_cell_length_b 15.110(4)
_cell_length_c 23.314(6)
_cell_measurement_reflns_used 1233
_cell_measurement_temperature 293(2)
_cell_measurement_theta_max 20.9
_cell_measurement_theta_min 2.7
_cell_volume 1643.7(7)
_computing_cell_refinement 'SAINT (Siemens, 1996)'
_computing_data_collection 'SMART (Siemens, 1996)'
_computing_data_reduction SAINT
_computing_molecular_graphics SHELXTL
_computing_publication_material
;
SHELXTL, PARST (Nardelli, 1995) and PLATON (Spek, 2003)
;
_computing_structure_refinement SHELXTL
_computing_structure_solution 'SHELXTL (Sheldrick, 1997)'
_diffrn_ambient_temperature 293(2)
_diffrn_detector_area_resol_mean 8.33
_diffrn_measured_fraction_theta_full 0.999
_diffrn_measured_fraction_theta_max 0.999
_diffrn_measurement_device_type 'Siemens SMART 1000 CCD area-detector'
_diffrn_measurement_method \w
_diffrn_radiation_monochromator graphite
_diffrn_radiation_source 'fine-focus sealed tube'
_diffrn_radiation_type MoK\a
_diffrn_radiation_wavelength 0.71073
_diffrn_reflns_av_R_equivalents 0.1160
_diffrn_reflns_av_sigmaI/netI 0.0619
_diffrn_reflns_limit_h_max 5
_diffrn_reflns_limit_h_min -5
_diffrn_reflns_limit_k_max 18
_diffrn_reflns_limit_k_min -18
_diffrn_reflns_limit_l_max 28
_diffrn_reflns_limit_l_min -19
_diffrn_reflns_number 9129
_diffrn_reflns_theta_full 26.01
_diffrn_reflns_theta_max 26.01
_diffrn_reflns_theta_min 1.61
_diffrn_standards_decay_% 0
_diffrn_standards_number 0
_exptl_absorpt_coefficient_mu 0.099
_exptl_absorpt_correction_T_max 0.9912
_exptl_absorpt_correction_T_min 0.9587
_exptl_absorpt_correction_type multi-scan
_exptl_absorpt_process_details '(SADABS; Sheldrick, 1996)'
_exptl_crystal_colour colourless
_exptl_crystal_density_diffrn 1.371
_exptl_crystal_density_method 'not measured'
_exptl_crystal_description Plate
_exptl_crystal_F_000 712
_exptl_crystal_size_max 0.43
_exptl_crystal_size_mid 0.11
_exptl_crystal_size_min 0.09
_refine_diff_density_max 0.149
_refine_diff_density_min -0.161
_refine_ls_extinction_method none
_refine_ls_goodness_of_fit_ref 1.122
_refine_ls_hydrogen_treatment mixed
_refine_ls_matrix_type full
_refine_ls_number_parameters 235
_refine_ls_number_reflns 1924
_refine_ls_number_restraints 3
_refine_ls_restrained_S_all 1.121
_refine_ls_R_factor_all 0.0971
_refine_ls_R_factor_gt 0.0625
_refine_ls_shift/su_max 0.001
_refine_ls_shift/su_mean 0.000
_refine_ls_structure_factor_coef Fsqd
_refine_ls_weighting_details 'calc w = 1/[\s^2^(Fo^2^)+(0.0499P)^2^+0.0947P] where P = (Fo^2^+2Fc^2^)/3'
_refine_ls_weighting_scheme calc
_refine_ls_wR_factor_gt 0.1274
_refine_ls_wR_factor_ref 0.1425
_reflns_number_gt 1317
_reflns_number_total 1924
_reflns_threshold_expression I>2\s(I)
_cod_data_source_file ci6671.cif
_cod_data_source_block I
_cod_depositor_comments
;
The following automatic conversions were performed:
'_symmetry_cell_setting' value 'Orthorhombic' changed to 'orthorhombic'
according to '/home/saulius/struct/CIF-dictionaries/cif_core.dic'
dictionary named 'cif_core.dic' version 2.4.1 from 2010-06-29.

Automatic conversion script
Id: cif_fix_enum 1527 2010-12-29 10:47:43Z saulius 

The following automatic conversions were performed:

'_symmetry_cell_setting' value 'Orthorhombic' changed to
'orthorhombic' according to
/home/saulius/struct/CIF-dictionaries/cif_core.dic dictionary named
'cif_core.dic' version 2.4.1 from 2010-06-29.

Automatic conversion script
Id: cif_fix_values 1715 2011-07-08 13:25:40Z adriana 
;
_cod_database_code 2207187

loop_
_symmetry_equiv_pos_as_xyz
'x, y, z'
'-x+1/2, -y, z+1/2'
'-x, y+1/2, -z+1/2'
'x+1/2, -y+1/2, -z'

loop_
_atom_site_label
_atom_site_fract_x
_atom_site_fract_y
_atom_site_fract_z
_atom_site_U_iso_or_equiv
_atom_site_adp_type
_atom_site_calc_flag
_atom_site_refinement_flags
_atom_site_occupancy
_atom_site_type_symbol
O1 0.3629(7) 0.42857(17) 0.17480(12) 0.0556(8) Uani d . 1 O
O2 -0.0655(9) 0.57718(18) 0.25640(15) 0.0818(11) Uani d . 1 O
O3 -0.5015(9) 0.4943(2) 0.38917(13) 0.0826(11) Uani d . 1 O
H3 -0.3872 0.4931 0.3625 0.124 Uiso calc R 1 H
N1 0.5978(9) 0.2706(2) 0.15235(14) 0.0575(10) Uani d . 1 N
N2 -0.0330(8) 0.4279(2) 0.25852(14) 0.0533(9) Uani d . 1 N
H2 0.0411 0.3804 0.2445 0.064 Uiso calc R 1 H
N3 -0.2297(8) 0.4245(2) 0.30244(14) 0.0559(9) Uani d . 1 N
C1 0.7155(13) 0.1933(3) 0.1413(2) 0.0738(16) Uani d . 1 C
H1 0.6602 0.1451 0.1635 0.089 Uiso calc R 1 H
C2 0.9184(13) 0.1794(3) 0.0983(2) 0.0753(15) Uani d . 1 C
H2A 0.9990 0.1238 0.0928 0.090 Uiso calc R 1 H
C3 0.9954(12) 0.2479(4) 0.0648(2) 0.0758(15) Uani d . 1 C
H3A 1.1294 0.2395 0.0358 0.091 Uiso calc R 1 H
C4 0.8738(11) 0.3326(3) 0.07346(18) 0.0589(12) Uani d . 1 C
C5 0.9389(11) 0.4074(3) 0.03877(19) 0.0725(15) Uani d . 1 C
H5 1.0658 0.4021 0.0082 0.087 Uiso calc R 1 H
C6 0.8139(11) 0.4868(3) 0.0506(2) 0.0713(14) Uani d . 1 C
H6 0.8583 0.5356 0.0280 0.086 Uiso calc R 1 H
C7 0.6210(10) 0.4969(3) 0.09589(18) 0.0620(12) Uani d . 1 C
H7 0.5393 0.5520 0.1030 0.074 Uiso calc R 1 H
C8 0.5510(10) 0.4262(3) 0.12995(17) 0.0509(11) Uani d . 1 C
C9 0.6748(10) 0.3413(3) 0.11871(16) 0.0510(11) Uani d . 1 C
C10 0.2552(10) 0.5132(3) 0.19118(17) 0.0564(12) Uani d . 1 C
H10A 0.1684 0.5412 0.1580 0.068 Uiso calc R 1 H
H10B 0.4140 0.5500 0.2035 0.068 Uiso calc R 1 H
C11 0.0393(10) 0.5088(3) 0.23826(18) 0.0553(11) Uani d . 1 C
C12 -0.3317(10) 0.3488(3) 0.31575(16) 0.0523(11) Uani d . 1 C
H12 -0.2740 0.2987 0.2956 0.063 Uiso calc R 1 H
C13 -0.5382(10) 0.3404(3) 0.36241(16) 0.0509(11) Uani d . 1 C
C14 -0.6144(10) 0.4119(3) 0.39707(18) 0.0581(12) Uani d . 1 C
C15 -0.8104(12) 0.4016(3) 0.44068(19) 0.0704(14) Uani d . 1 C
H15 -0.8613 0.4497 0.4634 0.084 Uiso calc R 1 H
C16 -0.9320(12) 0.3192(4) 0.4508(2) 0.0759(15) Uani d . 1 C
H16 -1.0598 0.3120 0.4810 0.091 Uiso calc R 1 H
C17 -0.8655(11) 0.2481(4) 0.4165(2) 0.0723(14) Uani d . 1 C
H17 -0.9537 0.1936 0.4224 0.087 Uiso calc R 1 H
C18 -0.6664(11) 0.2585(3) 0.37338(18) 0.0622(12) Uani d . 1 C
H18 -0.6161 0.2099 0.3510 0.075 Uiso calc R 1 H
O1W 0.1903(9) 0.2598(2) 0.23755(15) 0.0698(10) Uani d D 1 O
H2W1 0.314(9) 0.262(3) 0.2114(18) 0.11(2) Uiso d D 1 H
H1W1 0.124(14) 0.2086(19) 0.240(3) 0.17(3) Uiso d D 1 H

loop_
_atom_site_aniso_label
_atom_site_aniso_U_11
_atom_site_aniso_U_22
_atom_site_aniso_U_33
_atom_site_aniso_U_12
_atom_site_aniso_U_13
_atom_site_aniso_U_23
O1 0.060(2) 0.0431(15) 0.0639(18) 0.0017(16) 0.0106(17) 0.0010(14)
O2 0.093(3) 0.0429(16) 0.109(3) 0.0063(19) 0.029(2) -0.0135(18)
O3 0.088(3) 0.063(2) 0.097(3) -0.008(2) 0.022(2) -0.0190(19)
N1 0.061(3) 0.051(2) 0.060(2) 0.000(2) -0.0088(19) 0.0010(18)
N2 0.053(2) 0.0479(19) 0.059(2) 0.003(2) 0.0060(19) -0.0072(17)
N3 0.054(2) 0.054(2) 0.059(2) 0.000(2) 0.007(2) -0.0060(18)
C1 0.092(4) 0.060(3) 0.070(3) 0.010(3) -0.015(3) -0.011(3)
C2 0.081(4) 0.068(3) 0.077(3) 0.023(3) -0.010(3) -0.023(3)
C3 0.067(3) 0.093(4) 0.068(3) 0.007(3) -0.005(3) -0.027(3)
C4 0.052(3) 0.073(3) 0.051(2) -0.005(3) -0.007(2) -0.015(2)
C5 0.065(3) 0.095(4) 0.057(3) -0.007(3) 0.012(3) -0.009(3)
C6 0.073(4) 0.074(3) 0.067(3) -0.019(3) 0.011(3) 0.006(3)
C7 0.061(3) 0.062(3) 0.062(3) -0.003(3) -0.001(2) 0.007(2)
C8 0.046(3) 0.057(3) 0.050(2) 0.000(2) -0.003(2) -0.002(2)
C9 0.048(3) 0.057(3) 0.048(2) -0.002(2) -0.006(2) -0.007(2)
C10 0.053(3) 0.045(2) 0.071(3) 0.001(2) 0.002(2) -0.002(2)
C11 0.054(3) 0.048(3) 0.063(3) -0.003(2) -0.001(2) -0.004(2)
C12 0.049(3) 0.053(3) 0.054(3) 0.002(2) 0.001(2) -0.006(2)
C13 0.045(3) 0.059(3) 0.048(2) 0.001(2) -0.010(2) 0.003(2)
C14 0.051(3) 0.065(3) 0.058(3) 0.005(3) -0.005(2) -0.003(2)
C15 0.065(3) 0.091(4) 0.055(3) 0.012(3) 0.006(3) -0.003(3)
C16 0.060(3) 0.109(4) 0.059(3) 0.001(4) 0.007(3) 0.026(3)
C17 0.066(3) 0.080(3) 0.071(3) 0.000(3) 0.005(3) 0.024(3)
C18 0.063(3) 0.059(3) 0.065(3) -0.001(3) -0.001(3) 0.011(2)
O1W 0.089(3) 0.0472(18) 0.073(2) -0.0122(19) 0.019(2) -0.0098(16)

loop_
_atom_type_symbol
_atom_type_description
_atom_type_scat_dispersion_real
_atom_type_scat_dispersion_imag
_atom_type_scat_source
C C 0.0033 0.0000 'International Tables Vol C Tables 4.2.6.8 and 6.1.1.4'
H H 0.0000 0.0000 'International Tables Vol C Tables 4.2.6.8 and 6.1.1.4'
N N 0.0061 0.0000 'International Tables Vol C Tables 4.2.6.8 and 6.1.1.4'
O O 0.0106 0.0000 'International Tables Vol C Tables 4.2.6.8 and 6.1.1.4'

loop_
_geom_angle_atom_site_label_1
_geom_angle_atom_site_label_2
_geom_angle_atom_site_label_3
_geom_angle
_geom_angle_publ_flag
C8 O1 C10 117.1(3) y
C14 O3 H3 109.5 ?
C1 N1 C9 118.0(4) ?
C11 N2 N3 117.3(3) y
C11 N2 H2 121.3 ?
N3 N2 H2 121.3 ?
C12 N3 N2 117.5(3) y
N1 C1 C2 123.8(5) ?
N1 C1 H1 118.1 ?
C2 C1 H1 118.1 ?
C3 C2 C1 118.9(5) ?
C3 C2 H2A 120.5 ?
C1 C2 H2A 120.5 ?
C2 C3 C4 120.4(5) ?
C2 C3 H3A 119.8 ?
C4 C3 H3A 119.8 ?
C9 C4 C3 117.0(4) ?
C9 C4 C5 119.4(4) ?
C3 C4 C5 123.5(5) ?
C6 C5 C4 119.5(4) ?
C6 C5 H5 120.2 ?
C4 C5 H5 120.2 ?
C5 C6 C7 121.7(5) ?
C5 C6 H6 119.1 ?
C7 C6 H6 119.1 ?
C8 C7 C6 120.5(4) ?
C8 C7 H7 119.8 ?
C6 C7 H7 119.8 ?
O1 C8 C7 125.2(4) ?
O1 C8 C9 115.0(4) ?
C7 C8 C9 119.8(4) ?
N1 C9 C4 121.8(4) ?
N1 C9 C8 119.2(4) ?
C4 C9 C8 119.1(4) ?
O1 C10 C11 113.3(3) ?
O1 C10 H10A 108.9 ?
C11 C10 H10A 108.9 ?
O1 C10 H10B 108.9 ?
C11 C10 H10B 108.9 ?
H10A C10 H10B 107.7 ?
O2 C11 N2 123.0(4) y
O2 C11 C10 119.2(4) ?
N2 C11 C10 117.7(4) y
N3 C12 C13 120.3(4) ?
N3 C12 H12 119.9 ?
C13 C12 H12 119.9 ?
C14 C13 C18 118.1(4) ?
C14 C13 C12 122.2(4) ?
C18 C13 C12 119.7(4) ?
O3 C14 C15 117.4(4) ?
O3 C14 C13 122.0(4) ?
C15 C14 C13 120.6(5) ?
C14 C15 C16 119.9(5) ?
C14 C15 H15 120.1 ?
C16 C15 H15 120.1 ?
C17 C16 C15 120.7(4) ?
C17 C16 H16 119.7 ?
C15 C16 H16 119.7 ?
C16 C17 C18 119.2(5) ?
C16 C17 H17 120.4 ?
C18 C17 H17 120.4 ?
C17 C18 C13 121.5(5) ?
C17 C18 H18 119.2 ?
C13 C18 H18 119.2 ?
H2W1 O1W H1W1 110(3) ?

loop_
_geom_bond_atom_site_label_1
_geom_bond_atom_site_label_2
_geom_bond_distance
_geom_bond_publ_flag
O1 C8 1.366(5) yes
O1 C10 1.426(5) yes
O2 C11 1.219(5) yes
O3 C14 1.364(5) yes
O3 H3 0.82 ?
N1 C1 1.316(5) ?
N1 C9 1.373(5) ?
N2 C11 1.354(5) yes
N2 N3 1.376(5) yes
N2 H2 0.86 ?
N3 C12 1.278(5) yes
C1 C2 1.395(7) ?
C1 H1 0.93 ?
C2 C3 1.344(6) ?
C2 H2A 0.93 ?
C3 C4 1.415(6) ?
C3 H3A 0.93 ?
C4 C9 1.411(6) ?
C4 C5 1.422(6) ?
C5 C6 1.363(6) ?
C5 H5 0.93 ?
C6 C7 1.395(6) ?
C6 H6 0.93 ?
C7 C8 1.370(5) ?
C7 H7 0.93 ?
C8 C9 1.431(5) ?
C10 C11 1.491(6) yes
C10 H10A 0.97 ?
C10 H10B 0.97 ?
C12 C13 1.459(6) ?
C12 H12 0.93 ?
C13 C14 1.395(6) ?
C13 C18 1.398(6) ?
C14 C15 1.376(6) ?
C15 C16 1.388(6) ?
C15 H15 0.93 ?
C16 C17 1.374(6) ?
C16 H16 0.93 ?
C17 C18 1.378(6) ?
C17 H17 0.93 ?
C18 H18 0.93 ?
O1W H2W1 0.841(10) ?
O1W H1W1 0.836(10) ?

loop_
_geom_hbond_atom_site_label_D
_geom_hbond_atom_site_label_H
_geom_hbond_atom_site_label_A
_geom_hbond_site_symmetry_A
_geom_hbond_distance_DH
_geom_hbond_distance_HA
_geom_hbond_distance_DA
_geom_hbond_angle_DHA
_geom_hbond_publ_flag
O3 H3 N3 1_555 0.82 1.89 2.610(5) 146 yes
N2 H2 O1 1_555 0.86 2.33 2.687(5) 105 yes
N2 H2 O1W 1_555 0.86 1.96 2.789(5) 162 yes
O1W H1W1 O2 3_545 0.84(4) 2.01(3) 2.824(4) 166(6) yes
O1W H2W1 N1 1_555 0.84(4) 1.91(4) 2.755(5) 178(4) yes

loop_
_geom_torsion_atom_site_label_1
_geom_torsion_atom_site_label_2
_geom_torsion_atom_site_label_3
_geom_torsion_atom_site_label_4
_geom_torsion
_geom_torsion_publ_flag
C11 N2 N3 C12 169.5(4) y
C9 N1 C1 C2 1.4(7) ?
N1 C1 C2 C3 -1.7(8) ?
C1 C2 C3 C4 0.4(8) ?
C2 C3 C4 C9 0.9(7) ?
C2 C3 C4 C5 -178.2(5) ?
C9 C4 C5 C6 1.7(7) ?
C3 C4 C5 C6 -179.3(5) ?
C4 C5 C6 C7 -0.5(7) ?
C5 C6 C7 C8 -0.1(7) ?
C10 O1 C8 C7 -7.2(6) y
C10 O1 C8 C9 174.1(4) ?
C6 C7 C8 O1 -179.2(4) ?
C6 C7 C8 C9 -0.5(6) ?
C1 N1 C9 C4 0.0(6) ?
C1 N1 C9 C8 -179.7(4) ?
C3 C4 C9 N1 -1.1(6) ?
C5 C4 C9 N1 178.0(4) ?
C3 C4 C9 C8 178.6(4) ?
C5 C4 C9 C8 -2.3(6) ?
O1 C8 C9 N1 0.3(5) ?
C7 C8 C9 N1 -178.5(4) ?
O1 C8 C9 C4 -179.4(4) ?
C7 C8 C9 C4 1.7(6) ?
C8 O1 C10 C11 176.8(3) y
N3 N2 C11 O2 -1.4(7) ?
N3 N2 C11 C10 179.2(4) y
O1 C10 C11 O2 179.1(4) ?
O1 C10 C11 N2 -1.5(6) y
N2 N3 C12 C13 179.2(3) y
N3 C12 C13 C14 -5.4(6) y
N3 C12 C13 C18 174.6(4) ?
C18 C13 C14 O3 -179.6(4) ?
C12 C13 C14 O3 0.4(6) ?
C18 C13 C14 C15 -0.1(6) ?
C12 C13 C14 C15 179.9(4) ?
O3 C14 C15 C16 -179.9(5) ?
C13 C14 C15 C16 0.6(7) ?
C14 C15 C16 C17 -2.0(7) ?
C15 C16 C17 C18 2.8(8) ?
C16 C17 C18 C13 -2.3(7) ?
C14 C13 C18 C17 0.9(7) ?
C12 C13 C18 C17 -179.1(4) ?

loop_
_cod_related_entry_id
_cod_related_entry_database
_cod_related_entry_code
1 ChemSpider 21180168
